data_7046253
loop_
_publ_author_name
'Goodwin, Conrad A. P.'
'R\'eant, Benjamin L L'
'Kragskow, Jon G. C.'
'DiMucci, Ida M.'
'Lancaster, Kyle M.'
'Mills, David P.'
'Sproules, Stephen'

_publ_section_title
;
 Heteroleptic samarium(iii) halide complexes probed by
 fluorescence-detected L<sub>3</sub>-edge X-ray absorption spectroscopy.
;
_journal_issue 31
_journal_name_full 'Dalton transactions (Cambridge, England : 2003)'
_journal_page_first 10613
_journal_page_last 10625
_journal_paper_doi 10.1039/c8dt01452c
_journal_volume 47
_journal_year 2018
_chemical_formula_moiety 'C36 H84 Br N2 Si4 Sm'
_chemical_formula_sum 'C36 H84 Br N2 Si4 Sm'
_chemical_formula_weight 887.67
_space_group_crystal_system orthorhombic
_space_group_IT_number 61
_space_group_name_Hall '-P 2ac 2ab'
_space_group_name_H-M_alt 'P b c a'
_symmetry_space_group_name_Hall '-P 2ac 2ab'
_symmetry_space_group_name_H-M 'P b c a'
_atom_sites_solution_hydrogens geom
_audit_creation_date 2018-03-28
_audit_creation_method
;
Olex2 1.2
(compiled 2017.08.10 svn.r3458 for OlexSys, GUI svn.r5381)
;
_audit_update_record
;
2018-03-29 deposited with the CCDC.
2018-05-04 downloaded from the CCDC.
;
_cell_angle_alpha 90
_cell_angle_beta 90
_cell_angle_gamma 90
_cell_formula_units_Z 8
_cell_length_a 20.6319(9)
_cell_length_b 20.1603(11)
_cell_length_c 21.9662(10)
_cell_measurement_reflns_used 7912
_cell_measurement_temperature 150.01(1)
_cell_measurement_theta_max 25.7600
_cell_measurement_theta_min 2.8970
_cell_volume 9136.7(8)
_computing_cell_refinement 'CrysAlisPro 1.171.39.30c (Rigaku OD, 2017)'
_computing_data_collection 'CrysAlisPro 1.171.39.30c (Rigaku OD, 2017)'
_computing_data_reduction 'CrysAlisPro 1.171.39.30c (Rigaku OD, 2017)'
_computing_molecular_graphics 'Olex2 (Dolomanov et al., 2009)'
_computing_publication_material 'Olex2 (Dolomanov et al., 2009)'
_computing_structure_refinement 'ShelXL (Sheldrick, 2015)'
_computing_structure_solution 'ShelXT (Sheldrick, 2015)'
_diffrn_ambient_temperature 150.01(1)
_diffrn_detector 'CCD plate'
_diffrn_detector_area_resol_mean 5.1636
_diffrn_detector_type Atlas
_diffrn_measured_fraction_theta_full 0.992
_diffrn_measured_fraction_theta_max 0.992
_diffrn_measurement_details
;
List of Runs (angles in degrees, time in seconds):

  # Type    Start    End  Width  t~exp~   \w     \q     \k     \f   Frames
#--------------------------------------------------------------------------
  1  \w     35.00 101.40   0.80   12.50    --   11.54 178.00 120.00   83
  2  \w    -79.00  11.40   0.80   12.50    --  -12.00 -57.00-120.00  113
;
_diffrn_measurement_device 'four-circle diffractometer'
_diffrn_measurement_device_type 'Xcalibur, Atlas'
_diffrn_measurement_method '\w scans'
_diffrn_orient_matrix_type 'CrysAlisPro convention (1999,Acta A55,543-557)'
_diffrn_orient_matrix_UB_11 -0.0043460000
_diffrn_orient_matrix_UB_12 -0.0318670000
_diffrn_orient_matrix_UB_13 -0.0129763000
_diffrn_orient_matrix_UB_21 -0.0163630000
_diffrn_orient_matrix_UB_22 0.0144471000
_diffrn_orient_matrix_UB_23 -0.0251130000
_diffrn_orient_matrix_UB_31 0.0299499000
_diffrn_orient_matrix_UB_32 0.0032782000
_diffrn_orient_matrix_UB_33 -0.0156382000
_diffrn_radiation_monochromator graphite
_diffrn_radiation_probe x-ray
_diffrn_radiation_type MoK\a
_diffrn_radiation_wavelength 0.71073
_diffrn_reflns_av_R_equivalents 0.0675
_diffrn_reflns_av_unetI/netI 0.0743
_diffrn_reflns_Laue_measured_fraction_full 0.992
_diffrn_reflns_Laue_measured_fraction_max 0.992
_diffrn_reflns_limit_h_max 20
_diffrn_reflns_limit_h_min -24
_diffrn_reflns_limit_k_max 24
_diffrn_reflns_limit_k_min -24
_diffrn_reflns_limit_l_max 20
_diffrn_reflns_limit_l_min -26
_diffrn_reflns_number 32776
_diffrn_reflns_point_group_measured_fraction_full 0.992
_diffrn_reflns_point_group_measured_fraction_max 0.992
_diffrn_reflns_theta_full 25.242
_diffrn_reflns_theta_max 25.350
_diffrn_reflns_theta_min 2.404
_diffrn_source 'fine-focus sealed X-ray tube'
_diffrn_source_type 'Enhance (Mo) X-ray Source'
_exptl_absorpt_coefficient_mu 2.289
_exptl_absorpt_correction_T_max 0.945
_exptl_absorpt_correction_T_min 0.913
_exptl_absorpt_correction_type analytical
_exptl_absorpt_process_details
;
CrysAlisPro 1.171.39.30c (Rigaku Oxford Diffraction, 2017)
Analytical numeric absorption correction using a multifaceted crystal
            model based on expressions derived by R.C. Clark & J.S. Reid.
(Clark, R. C. & Reid, J. S. (1995). Acta Cryst. A51, 887-897)
Empirical absorption correction using spherical harmonics,
 implemented in SCALE3 ABSPACK scaling algorithm.
;
_exptl_crystal_colour 'clear yellow'
_exptl_crystal_colour_lustre clear
_exptl_crystal_colour_primary yellow
_exptl_crystal_density_diffrn 1.291
_exptl_crystal_description block
_exptl_crystal_F_000 3736
_exptl_crystal_preparation 'By Benjamin Reant and CAPG.'
_exptl_crystal_recrystallization_method 'From hexane.'
_exptl_crystal_size_max 0.494
_exptl_crystal_size_mid 0.356
_exptl_crystal_size_min 0.259
_refine_diff_density_max 0.698
_refine_diff_density_min -1.119
_refine_diff_density_rms 0.105
_refine_ls_extinction_method none
_refine_ls_goodness_of_fit_ref 1.036
_refine_ls_hydrogen_treatment constr
_refine_ls_matrix_type full
_refine_ls_number_parameters 467
_refine_ls_number_reflns 8310
_refine_ls_number_restraints 914
_refine_ls_restrained_S_all 1.029
_refine_ls_R_factor_all 0.0857
_refine_ls_R_factor_gt 0.0459
_refine_ls_shift/su_max 0.003
_refine_ls_shift/su_mean 0.000
_refine_ls_structure_factor_coef Fsqd
_refine_ls_weighting_details 'w=1/[\s^2^(Fo^2^)+(0.0361P)^2^+3.7975P] where P=(Fo^2^+2Fc^2^)/3'
_refine_ls_weighting_scheme calc
_refine_ls_wR_factor_gt 0.0889
_refine_ls_wR_factor_ref 0.1063
_reflns_Friedel_coverage 0.000
_reflns_number_gt 5518
_reflns_number_total 8310
_reflns_threshold_expression 'I > 2\s(I)'
_cod_data_source_file c8dt01452c2.cif
_cod_data_source_block 2-Br
_cod_depositor_comments 'Adding full bibliography for 7046250--7046253.cif.'
_cod_database_code 7046253
_manchester_internal_coll_name odpm74
_manchester_internal_coll_client CAPG
_manchester_internal_coll_type custom
_manchester_internal_coll_frame_time 12.5
_manchester_internal_coll_frame_width 0.8
_manchester_internal_coll_frame_method '\w scans'
_manchester_internal_coll_user CAPG
_manchester_internal_coll_date 29/9/16
_manchester_internal_process_user CAPG
_manchester_internal_process_date 27/3/18
_manchester_internal_solution_user CAPG
_manchester_internal_solution_date 27/3/18
_manchester_internal_refinement_user CAPG
_manchester_internal_refinement_date 27/3/18
_manchester_internal_validation_user CAPG
_manchester_internal_validation_date 28/3/18
_manchester_internal_archive_date 28/3/18
_shelx_shelxl_version_number 2018/1
_chemical_oxdiff_formula Sm(N(SiC9H21)2)2Br
_shelx_space_group_comment
;
The symmetry employed for this shelxl refinement is uniquely defined
by the following loop, which should always be used as a source of
symmetry information in preference to the above space-group names.
They are only intended as comments.
;
_reflns_odcompleteness_completeness 98.62
_reflns_odcompleteness_iscentric 1
_reflns_odcompleteness_theta 26.32
_olex2_refinement_description
;
1. Fixed Uiso
 At 1.2 times of:
  All C(H) groups
 At 1.5 times of:
  All C(H,H,H) groups, All C(H,H,H,H,H,H) groups
2. Restrained distances
 C26B-C25B \\sim C27B-C25B \\sim C26A-C25A \\sim C27A-C25A \\sim C20-C19 \\sim
C21-C19 \\sim C32-C31 ~
 C33-C31 \\sim C29-C28 \\sim C30-C28 \\sim C35-C34 \\sim C36-C34 \\sim C2-C1
\\sim C3-C1 \\sim C9-C7 \\sim C8-
 C7 \\sim C5-C4 \\sim C6-C4 \\sim C23-C22A \\sim C24A-C22A \\sim C14-C13 \\sim
C15-C13 \\sim C12-C10 \\sim C11-
 C10 \\sim C17-C16 \\sim C18-C16
 with sigma of 0.008
 Si3-C22A \\sim Si3-C22B \\sim Si3-C25A \\sim Si3-C25B \\sim Si3-C19 \\sim
Si4-C31 \\sim Si4-C34 \\sim Si2-
 C10 \\sim Si2-C16 \\sim Si2-C13 \\sim Si1-C1 \\sim Si1-C7 \\sim Si1-C4 \\sim
Si4-C28
 with sigma of 0.008
3. Uiso/Uaniso restraints and constraints
Si3 \\sim C19 \\sim C20 \\sim C21 \\sim C23 \\sim C25A \\sim C27A \\sim C26A
\\sim C22B \\sim C24B \\sim C22A \\sim C24A \\sim C25B \\sim C26B \\sim C27B:
within 2A with sigma of 0.008 and sigma for terminal atoms of 0.008
4. Rigid body (RIGU) restrains
 All non-hydrogen atoms
 with sigma for 1-2 distances of 0.01 and sigma for 1-3 distances of 0.01
5. Others
 Sof(C25B)=Sof(H25B)=Sof(C26B)=Sof(H26D)=Sof(H26E)=Sof(H26F)=Sof(C27B)=
 Sof(H27D)=Sof(H27E)=Sof(H27F)=1-FVAR(1)
 Sof(C25A)=Sof(H25A)=Sof(C27A)=Sof(H27A)=Sof(H27B)=Sof(H27C)=Sof(C26A)=
 Sof(H26A)=Sof(H26B)=Sof(H26C)=FVAR(1)
 Sof(H23D)=Sof(H23E)=Sof(H23F)=Sof(C22A)=Sof(H22A)=Sof(C24A)=Sof(H24D)=
 Sof(H24E)=Sof(H24F)=1-FVAR(2)
 Sof(H23A)=Sof(H23B)=Sof(H23C)=Sof(C22B)=Sof(H22B)=Sof(C24B)=Sof(H24A)=
 Sof(H24B)=Sof(H24C)=FVAR(2)
6.a Ternary CH refined with riding coordinates:
 C1(H1), C4(H4), C7(H7), C10(H10), C13(H13), C16(H16), C19(H19), C28(H28),
 C31(H31), C34(H34), C25A(H25A), C22B(H22B), C22A(H22A), C25B(H25B)
6.b Me refined with riding coordinates:
 C27A(H27A,H27B,H27C), C26A(H26A,H26B,H26C), C26B(H26D,H26E,H26F), C27B(H27D,
 H27E,H27F)
6.c Idealised Me refined as rotating group:
 C2(H2A,H2B,H2C), C3(H3A,H3B,H3C), C5(H5A,H5B,H5C), C6(H6A,H6B,H6C), C8(H8A,
 H8B,H8C), C9(H9A,H9B,H9C), C11(H11A,H11B,H11C), C12(H12A,H12B,H12C), C14(H14A,
 H14B,H14C), C15(H15A,H15B,H15C), C17(H17A,H17B,H17C), C18(H18A,H18B,H18C),
 C20(H20A,H20B,H20C), C21(H21A,H21B,H21C), C23(H23D,H23E,H23F), C23(H23A,H23B,
 H23C), C29(H29A,H29B,H29C), C30(H30A,H30B,H30C), C32(H32A,H32B,H32C), C33(H33A,
 H33B,H33C), C35(H35A,H35B,H35C), C36(H36A,H36B,H36C), C24B(H24A,H24B,H24C),
 C24A(H24D,H24E,H24F)
;
_olex2_exptl_crystal_mounting_method 'From fomblin on a microscope slide.'
_olex2_submission_special_instructions 'No special instructions were received'
_oxdiff_exptl_absorpt_empirical_details
;
Empirical correction (ABSPACK) includes:
- Absorption correction using spherical harmonics
- Frame scaling
;
_oxdiff_exptl_absorpt_empirical_full_max 1.877
_oxdiff_exptl_absorpt_empirical_full_min 0.475

loop_
_space_group_symop_operation_xyz
'x, y, z'
'-x+1/2, -y, z+1/2'
'-x, y+1/2, -z+1/2'
'x+1/2, -y+1/2, -z'
'-x, -y, -z'
'x-1/2, y, -z-1/2'
'x, -y-1/2, z-1/2'
'-x-1/2, y-1/2, z'

loop_
_atom_site_label
_atom_site_type_symbol
_atom_site_fract_x
_atom_site_fract_y
_atom_site_fract_z
_atom_site_U_iso_or_equiv
_atom_site_adp_type
_atom_site_occupancy
_atom_site_site_symmetry_order
_atom_site_calc_flag
_atom_site_refinement_flags_posn
_atom_site_refinement_flags_adp
_atom_site_refinement_flags_occupancy
_atom_site_disorder_assembly
_atom_site_disorder_group
Sm1 Sm 0.30532(2) 0.34297(2) 0.61487(2) 0.03782(10) Uani 1 1 d . U . . .
Br1 Br 0.23637(3) 0.25878(3) 0.68854(3) 0.06024(19) Uani 1 1 d . U . . .
Si1 Si 0.27916(6) 0.32993(7) 0.46279(6) 0.0333(3) Uani 1 1 d D U . . .
Si2 Si 0.17933(6) 0.41966(7) 0.52867(6) 0.0335(3) Uani 1 1 d D U . . .
Si3 Si 0.38571(7) 0.46571(8) 0.68844(7) 0.0437(4) Uani 1 1 d D U . . .
Si4 Si 0.46269(6) 0.33086(7) 0.66971(6) 0.0360(4) Uani 1 1 d D U . . .
N1 N 0.24908(16) 0.37013(19) 0.52731(16) 0.0285(9) Uani 1 1 d . U . . .
N2 N 0.39759(17) 0.3857(2) 0.66145(17) 0.0323(9) Uani 1 1 d . U . . .
C1 C 0.3383(2) 0.2669(2) 0.4974(2) 0.0413(13) Uani 1 1 d D U . . .
H1 H 0.363912 0.292211 0.528320 0.050 Uiso 1 1 calc R . . . .
C2 C 0.3027(3) 0.2122(3) 0.5334(2) 0.0542(15) Uani 1 1 d D U . . .
H2A H 0.273324 0.232632 0.563039 0.081 Uiso 1 1 calc GR . . . .
H2B H 0.334446 0.184576 0.554872 0.081 Uiso 1 1 calc GR . . . .
H2C H 0.277665 0.184514 0.505239 0.081 Uiso 1 1 calc GR . . . .
C3 C 0.3890(3) 0.2345(3) 0.4552(2) 0.0652(18) Uani 1 1 d D U . . .
H3A H 0.366726 0.209675 0.423003 0.098 Uiso 1 1 calc GR . . . .
H3B H 0.416209 0.204213 0.478883 0.098 Uiso 1 1 calc GR . . . .
H3C H 0.416086 0.269028 0.436822 0.098 Uiso 1 1 calc GR . . . .
C4 C 0.3260(2) 0.3879(2) 0.41050(19) 0.0457(14) Uani 1 1 d D U . . .
H4 H 0.295882 0.425627 0.401691 0.055 Uiso 1 1 calc R . . . .
C5 C 0.3844(2) 0.4190(3) 0.4435(3) 0.0631(17) Uani 1 1 d D U . . .
H5A H 0.370450 0.436365 0.483027 0.095 Uiso 1 1 calc GR . . . .
H5B H 0.402048 0.455165 0.418768 0.095 Uiso 1 1 calc GR . . . .
H5C H 0.417814 0.385098 0.449641 0.095 Uiso 1 1 calc GR . . . .
C6 C 0.3476(3) 0.3616(3) 0.3479(2) 0.0674(19) Uani 1 1 d D U . . .
H6A H 0.378912 0.325624 0.353556 0.101 Uiso 1 1 calc GR . . . .
H6B H 0.367756 0.397595 0.324663 0.101 Uiso 1 1 calc GR . . . .
H6C H 0.309763 0.344893 0.325687 0.101 Uiso 1 1 calc GR . . . .
C7 C 0.2159(2) 0.2832(2) 0.4157(2) 0.0439(13) Uani 1 1 d D U . . .
H7 H 0.182941 0.266490 0.445357 0.053 Uiso 1 1 calc R . . . .
C8 C 0.1785(3) 0.3274(3) 0.3702(2) 0.0562(16) Uani 1 1 d D U . . .
H8A H 0.160919 0.366017 0.391697 0.084 Uiso 1 1 calc GR . . . .
H8B H 0.142937 0.301929 0.352165 0.084 Uiso 1 1 calc GR . . . .
H8C H 0.208017 0.342293 0.338062 0.084 Uiso 1 1 calc GR . . . .
C9 C 0.2400(3) 0.2219(3) 0.3807(3) 0.0691(19) Uani 1 1 d D U . . .
H9A H 0.274621 0.235068 0.352626 0.104 Uiso 1 1 calc GR . . . .
H9B H 0.204064 0.202545 0.357616 0.104 Uiso 1 1 calc GR . . . .
H9C H 0.256789 0.189092 0.409605 0.104 Uiso 1 1 calc GR . . . .
C10 C 0.1761(2) 0.4630(2) 0.60642(18) 0.0392(13) Uani 1 1 d D U . . .
H10 H 0.221964 0.473701 0.617225 0.047 Uiso 1 1 calc R . . . .
C11 C 0.1500(3) 0.4194(3) 0.6587(2) 0.0599(16) Uani 1 1 d D U . . .
H11A H 0.103672 0.411120 0.652479 0.090 Uiso 1 1 calc GR . . . .
H11B H 0.156424 0.442302 0.697576 0.090 Uiso 1 1 calc GR . . . .
H11C H 0.173379 0.377085 0.659216 0.090 Uiso 1 1 calc GR . . . .
C12 C 0.1390(3) 0.5292(3) 0.6083(3) 0.0686(19) Uani 1 1 d D U . . .
H12A H 0.158999 0.560579 0.579854 0.103 Uiso 1 1 calc GR . . . .
H12B H 0.140792 0.547512 0.649650 0.103 Uiso 1 1 calc GR . . . .
H12C H 0.093750 0.521804 0.596747 0.103 Uiso 1 1 calc GR . . . .
C13 C 0.1859(2) 0.4849(2) 0.4662(2) 0.0463(14) Uani 1 1 d D U . . .
H13 H 0.196738 0.459853 0.428279 0.056 Uiso 1 1 calc R . . . .
C14 C 0.2431(2) 0.5327(3) 0.4763(3) 0.0613(17) Uani 1 1 d D U . . .
H14A H 0.233747 0.561575 0.511160 0.092 Uiso 1 1 calc GR . . . .
H14B H 0.249379 0.559921 0.439816 0.092 Uiso 1 1 calc GR . . . .
H14C H 0.282549 0.507166 0.484457 0.092 Uiso 1 1 calc GR . . . .
C15 C 0.1251(3) 0.5258(3) 0.4506(3) 0.071(2) Uani 1 1 d D U . . .
H15A H 0.090641 0.496054 0.436511 0.106 Uiso 1 1 calc GR . . . .
H15B H 0.135478 0.557744 0.418382 0.106 Uiso 1 1 calc GR . . . .
H15C H 0.110367 0.549696 0.486917 0.106 Uiso 1 1 calc GR . . . .
C16 C 0.10253(18) 0.3681(2) 0.5171(2) 0.0456(14) Uani 1 1 d D U . . .
H16 H 0.101139 0.356970 0.472808 0.055 Uiso 1 1 calc R . . . .
C17 C 0.1029(2) 0.3015(3) 0.5509(3) 0.0589(16) Uani 1 1 d D U . . .
H17A H 0.144656 0.279466 0.544645 0.088 Uiso 1 1 calc GR . . . .
H17B H 0.067978 0.273361 0.535183 0.088 Uiso 1 1 calc GR . . . .
H17C H 0.096183 0.309249 0.594522 0.088 Uiso 1 1 calc GR . . . .
C18 C 0.0385(2) 0.4050(3) 0.5310(3) 0.0648(18) Uani 1 1 d D U . . .
H18A H 0.036571 0.415831 0.574425 0.097 Uiso 1 1 calc GR . . . .
H18B H 0.001712 0.376590 0.520215 0.097 Uiso 1 1 calc GR . . . .
H18C H 0.036670 0.445981 0.507030 0.097 Uiso 1 1 calc GR . . . .
C19 C 0.3037(2) 0.4628(3) 0.7288(3) 0.0641(15) Uani 1 1 d D U . . .
H19 H 0.273571 0.445330 0.696935 0.077 Uiso 1 1 calc R . . . .
C20 C 0.2982(3) 0.4117(3) 0.7805(3) 0.0729(18) Uani 1 1 d D U . . .
H20A H 0.315551 0.369049 0.766642 0.109 Uiso 1 1 calc GR . . . .
H20B H 0.252642 0.406409 0.791954 0.109 Uiso 1 1 calc GR . . . .
H20C H 0.323089 0.427168 0.815758 0.109 Uiso 1 1 calc GR . . . .
C21 C 0.2720(3) 0.5281(4) 0.7485(4) 0.120(3) Uani 1 1 d D U . . .
H21A H 0.278956 0.534885 0.792145 0.179 Uiso 1 1 calc GR . . . .
H21B H 0.225352 0.526236 0.740089 0.179 Uiso 1 1 calc GR . . . .
H21C H 0.291333 0.564919 0.725716 0.179 Uiso 1 1 calc GR . . . .
C23 C 0.4305(3) 0.5208(3) 0.5761(3) 0.0828(19) Uani 1 1 d D U . . .
H23D H 0.455035 0.560159 0.588491 0.124 Uiso 0.702(11) 1 calc GR . P A 2
H23E H 0.418435 0.524742 0.533089 0.124 Uiso 0.702(11) 1 calc GR . P A 2
H23F H 0.457317 0.481148 0.581804 0.124 Uiso 0.702(11) 1 calc GR . P A 2
H23A H 0.472057 0.534182 0.593866 0.124 Uiso 0.298(11) 1 calc GR . P A 1
H23B H 0.419941 0.550135 0.541932 0.124 Uiso 0.298(11) 1 calc GR . P A 1
H23C H 0.433588 0.474957 0.561498 0.124 Uiso 0.298(11) 1 calc GR . P A 1
C28 C 0.4299(2) 0.24415(19) 0.6507(2) 0.0410(13) Uani 1 1 d D U . . .
H28 H 0.393404 0.251627 0.621523 0.049 Uiso 1 1 calc R . . . .
C29 C 0.3999(3) 0.2066(3) 0.7051(2) 0.0592(16) Uani 1 1 d D U . . .
H29A H 0.434444 0.191200 0.732213 0.089 Uiso 1 1 calc GR . . . .
H29B H 0.375163 0.168442 0.690126 0.089 Uiso 1 1 calc GR . . . .
H29C H 0.370891 0.236423 0.727528 0.089 Uiso 1 1 calc GR . . . .
C30 C 0.4765(3) 0.1957(3) 0.6181(3) 0.0644(17) Uani 1 1 d D U . . .
H30A H 0.494710 0.217173 0.581938 0.097 Uiso 1 1 calc GR . . . .
H30B H 0.452745 0.155749 0.605941 0.097 Uiso 1 1 calc GR . . . .
H30C H 0.511740 0.183358 0.645882 0.097 Uiso 1 1 calc GR . . . .
C31 C 0.5023(2) 0.3289(3) 0.74835(18) 0.0451(14) Uani 1 1 d D U . . .
H31 H 0.522062 0.373786 0.754056 0.054 Uiso 1 1 calc R . . . .
C32 C 0.4579(3) 0.3184(4) 0.8036(2) 0.0673(19) Uani 1 1 d D U . . .
H32A H 0.416587 0.341141 0.796817 0.101 Uiso 1 1 calc GR . . . .
H32B H 0.478797 0.336462 0.840120 0.101 Uiso 1 1 calc GR . . . .
H32C H 0.450081 0.270837 0.809254 0.101 Uiso 1 1 calc GR . . . .
C33 C 0.5593(2) 0.2793(3) 0.7519(3) 0.0616(17) Uani 1 1 d D U . . .
H33A H 0.543736 0.234710 0.741825 0.092 Uiso 1 1 calc GR . . . .
H33B H 0.577141 0.279306 0.793285 0.092 Uiso 1 1 calc GR . . . .
H33C H 0.593077 0.292426 0.723009 0.092 Uiso 1 1 calc GR . . . .
C34 C 0.5325(2) 0.3436(3) 0.6139(2) 0.0616(17) Uani 1 1 d D U . . .
H34 H 0.558711 0.301994 0.616467 0.074 Uiso 1 1 calc R . . . .
C35 C 0.5801(3) 0.3995(3) 0.6285(3) 0.091(2) Uani 1 1 d D U . . .
H35A H 0.560104 0.442328 0.618901 0.136 Uiso 1 1 calc GR . . . .
H35B H 0.619509 0.393894 0.604118 0.136 Uiso 1 1 calc GR . . . .
H35C H 0.591253 0.398102 0.671856 0.136 Uiso 1 1 calc GR . . . .
C36 C 0.5106(3) 0.3478(4) 0.5473(2) 0.075(2) Uani 1 1 d D U . . .
H36A H 0.482035 0.310287 0.538030 0.113 Uiso 1 1 calc GR . . . .
H36B H 0.548641 0.346272 0.520617 0.113 Uiso 1 1 calc GR . . . .
H36C H 0.487163 0.389440 0.540710 0.113 Uiso 1 1 calc GR . . . .
C25A C 0.4438(4) 0.4972(7) 0.7502(4) 0.066(2) Uani 0.518(6) 1 d D U P A 1
H25A H 0.453911 0.457419 0.775708 0.079 Uiso 0.518(6) 1 calc R . P A 1
C27A C 0.5098(5) 0.5221(7) 0.7271(6) 0.078(3) Uani 0.518(6) 1 d D U P A 1
H27A H 0.527639 0.490237 0.697885 0.118 Uiso 0.518(6) 1 calc R . P A 1
H27B H 0.504240 0.565238 0.707183 0.118 Uiso 0.518(6) 1 calc R . P A 1
H27C H 0.539650 0.526797 0.761560 0.118 Uiso 0.518(6) 1 calc R . P A 1
C26A C 0.4203(4) 0.5504(6) 0.7953(5) 0.075(2) Uani 0.518(6) 1 d D U P A 1
H26A H 0.378078 0.537432 0.811910 0.113 Uiso 0.518(6) 1 calc R . P A 1
H26B H 0.451690 0.554577 0.828635 0.113 Uiso 0.518(6) 1 calc R . P A 1
H26C H 0.416280 0.593018 0.774258 0.113 Uiso 0.518(6) 1 calc R . P A 1
C22B C 0.3816(14) 0.5252(12) 0.6206(9) 0.070(2) Uani 0.298(11) 1 d D U P A 1
H22B H 0.339138 0.517601 0.599688 0.085 Uiso 0.298(11) 1 calc R . P A 1
C24B C 0.3840(13) 0.6068(11) 0.6421(11) 0.078(3) Uani 0.298(11) 1 d . U P A 1
H24A H 0.342262 0.619297 0.660010 0.117 Uiso 0.298(11) 1 calc GR . P A 1
H24B H 0.392565 0.634530 0.606345 0.117 Uiso 0.298(11) 1 calc GR . P A 1
H24C H 0.418508 0.613130 0.672135 0.117 Uiso 0.298(11) 1 calc GR . P A 1
C22A C 0.3690(4) 0.5150(5) 0.6151(3) 0.069(2) Uani 0.702(11) 1 d D U P A 2
H22A H 0.338489 0.486895 0.590829 0.082 Uiso 0.702(11) 1 calc R . P A 2
C24A C 0.3366(5) 0.5836(4) 0.6189(5) 0.081(2) Uani 0.702(11) 1 d D U P A 2
H24D H 0.290398 0.578226 0.628009 0.121 Uiso 0.702(11) 1 calc GR . P A 2
H24E H 0.341590 0.606710 0.579922 0.121 Uiso 0.702(11) 1 calc GR . P A 2
H24F H 0.357187 0.609673 0.651236 0.121 Uiso 0.702(11) 1 calc GR . P A 2
C25B C 0.4564(5) 0.5050(6) 0.7313(5) 0.067(2) Uani 0.482(6) 1 d D U P A 2
H25B H 0.497016 0.484442 0.715043 0.080 Uiso 0.482(6) 1 calc R . P A 2
C26B C 0.4535(6) 0.4885(7) 0.7995(5) 0.071(3) Uani 0.482(6) 1 d D U P A 2
H26D H 0.449320 0.440380 0.804782 0.107 Uiso 0.482(6) 1 calc R . P A 2
H26E H 0.493218 0.503847 0.819436 0.107 Uiso 0.482(6) 1 calc R . P A 2
H26F H 0.415953 0.510614 0.817840 0.107 Uiso 0.482(6) 1 calc R . P A 2
C27B C 0.4630(7) 0.5805(6) 0.7225(6) 0.078(2) Uani 0.482(6) 1 d D U P A 2
H27D H 0.464836 0.590693 0.678941 0.117 Uiso 0.482(6) 1 calc R . P A 2
H27E H 0.425466 0.602781 0.740725 0.117 Uiso 0.482(6) 1 calc R . P A 2
H27F H 0.502731 0.596014 0.742321 0.117 Uiso 0.482(6) 1 calc R . P A 2

loop_
_atom_site_aniso_label
_atom_site_aniso_U_11
_atom_site_aniso_U_22
_atom_site_aniso_U_33
_atom_site_aniso_U_23
_atom_site_aniso_U_13
_atom_site_aniso_U_12
Sm1 0.03437(15) 0.04453(19) 0.03458(18) 0.00326(13) -0.00286(12) -0.00659(12)
Br1 0.0502(3) 0.0694(5) 0.0611(4) 0.0187(3) 0.0088(3) -0.0061(3)
Si1 0.0384(7) 0.0310(8) 0.0304(8) -0.0008(6) 0.0023(6) 0.0061(6)
Si2 0.0304(7) 0.0314(8) 0.0389(8) -0.0007(7) 0.0036(6) 0.0038(6)
Si3 0.0429(8) 0.0367(9) 0.0514(10) -0.0063(7) 0.0005(7) -0.0021(7)
Si4 0.0307(7) 0.0414(9) 0.0360(8) 0.0028(7) -0.0003(6) -0.0014(6)
N1 0.030(2) 0.022(2) 0.033(2) -0.0026(18) 0.0024(18) 0.0013(16)
N2 0.031(2) 0.036(3) 0.030(2) 0.0019(19) 0.0005(18) -0.0018(17)
C1 0.052(3) 0.039(3) 0.033(3) -0.006(3) -0.002(3) 0.015(3)
C2 0.083(4) 0.035(3) 0.044(3) 0.002(3) -0.014(3) 0.007(3)
C3 0.071(4) 0.068(5) 0.058(4) -0.013(3) 0.001(3) 0.039(3)
C4 0.043(3) 0.046(4) 0.048(3) 0.012(3) 0.010(3) 0.010(3)
C5 0.049(3) 0.067(5) 0.074(4) 0.007(3) 0.019(3) -0.006(3)
C6 0.072(4) 0.084(5) 0.046(4) 0.011(3) 0.025(3) 0.019(4)
C7 0.056(3) 0.045(4) 0.031(3) -0.004(3) -0.001(3) 0.001(3)
C8 0.062(4) 0.064(5) 0.042(3) -0.005(3) -0.017(3) 0.003(3)
C9 0.097(5) 0.050(4) 0.061(4) -0.021(3) -0.023(4) 0.008(4)
C10 0.037(3) 0.038(3) 0.043(3) -0.001(2) 0.012(2) 0.009(2)
C11 0.064(4) 0.067(4) 0.049(4) -0.002(3) 0.013(3) -0.001(3)
C12 0.085(5) 0.048(4) 0.073(5) -0.012(3) 0.021(4) 0.007(3)
C13 0.055(3) 0.033(3) 0.050(3) 0.008(3) 0.006(3) 0.015(3)
C14 0.069(4) 0.038(4) 0.077(5) 0.015(3) 0.022(3) 0.002(3)
C15 0.068(4) 0.078(5) 0.065(4) 0.022(4) 0.005(3) 0.035(4)
C16 0.033(3) 0.058(4) 0.046(3) -0.004(3) 0.000(3) -0.002(2)
C17 0.044(3) 0.056(4) 0.077(4) -0.005(3) 0.007(3) -0.016(3)
C18 0.030(3) 0.071(5) 0.093(5) 0.002(4) -0.001(3) 0.005(3)
C19 0.058(3) 0.070(4) 0.064(3) -0.024(3) 0.005(3) 0.008(3)
C20 0.063(4) 0.095(5) 0.061(4) -0.010(4) 0.011(3) -0.017(3)
C21 0.123(5) 0.109(6) 0.127(6) -0.033(5) 0.042(5) 0.034(5)
C23 0.085(4) 0.059(4) 0.105(4) 0.013(4) 0.012(4) -0.007(3)
C28 0.042(3) 0.034(3) 0.047(3) -0.006(3) -0.012(3) 0.007(2)
C29 0.055(3) 0.049(4) 0.074(4) 0.014(3) -0.012(3) -0.011(3)
C30 0.076(4) 0.048(4) 0.069(4) -0.007(3) -0.002(3) 0.013(3)
C31 0.039(3) 0.056(4) 0.040(3) -0.001(3) -0.007(3) -0.003(2)
C32 0.071(4) 0.092(6) 0.040(4) 0.002(3) -0.011(3) -0.005(4)
C33 0.055(4) 0.073(5) 0.057(4) 0.000(3) -0.019(3) 0.008(3)
C34 0.043(3) 0.074(5) 0.068(4) 0.009(4) 0.007(3) -0.002(3)
C35 0.060(4) 0.089(6) 0.124(6) 0.017(5) 0.012(4) -0.027(4)
C36 0.075(4) 0.090(6) 0.061(4) 0.021(4) 0.023(4) 0.003(4)
C25A 0.059(4) 0.058(4) 0.082(4) -0.018(4) -0.004(4) -0.012(3)
C27A 0.069(5) 0.070(5) 0.097(5) -0.019(5) 0.000(5) -0.018(4)
C26A 0.072(4) 0.068(5) 0.086(5) -0.022(4) -0.005(4) -0.014(4)
C22B 0.072(4) 0.044(4) 0.095(4) 0.010(4) 0.014(4) 0.003(4)
C24B 0.084(6) 0.047(5) 0.104(6) 0.009(5) 0.013(5) 0.004(5)
C22A 0.067(4) 0.043(4) 0.097(4) 0.009(3) 0.013(3) 0.001(3)
C24A 0.082(5) 0.048(4) 0.112(5) 0.016(4) 0.014(4) 0.008(4)
C25B 0.060(4) 0.058(4) 0.083(4) -0.018(4) -0.006(4) -0.014(3)
C26B 0.066(5) 0.066(5) 0.082(5) -0.023(5) -0.010(5) -0.011(4)
C27B 0.074(5) 0.065(5) 0.094(5) -0.019(5) -0.007(4) -0.020(4)

loop_
_atom_type_symbol
_atom_type_description
_atom_type_scat_dispersion_real
_atom_type_scat_dispersion_imag
_atom_type_scat_source
C C 0.0033 0.0016 'International Tables Vol C Tables 4.2.6.8 and 6.1.1.4'
H H 0.0000 0.0000 'International Tables Vol C Tables 4.2.6.8 and 6.1.1.4'
Br Br -0.2901 2.4595 'International Tables Vol C Tables 4.2.6.8 and 6.1.1.4'
N N 0.0061 0.0033 'International Tables Vol C Tables 4.2.6.8 and 6.1.1.4'
Si Si 0.0817 0.0704 'International Tables Vol C Tables 4.2.6.8 and 6.1.1.4'
Sm Sm -0.1638 3.4418 'International Tables Vol C Tables 4.2.6.8 and 6.1.1.4'

loop_
_exptl_crystal_face_index_h
_exptl_crystal_face_index_k
_exptl_crystal_face_index_l
_exptl_crystal_face_perp_dist
5 -19 23 0.2256
-25 -2 17 0.4308
-3 18 -23 0.0746
-23 16 -11 0.1928
-9 -12 -27 0.0856
28 -10 1 0.0957
9 -7 -28 0.0696
-16 -23 -6 0.2082
-3 27 8 0.1683
9 27 1 0.0965
18 22 -6 0.0777
2 -23 -18 0.0747
25 2 -15 0.0508
11 12 25 0.1541
-25 -11 -12 0.2065

loop_
_geom_angle_atom_site_label_1
_geom_angle_atom_site_label_2
_geom_angle_atom_site_label_3
_geom_angle
N1 Sm1 Br1 112.15(9)
N1 Sm1 N2 133.55(13)
N2 Sm1 Br1 113.20(9)
N1 Si1 C1 102.23(19)
N1 Si1 C4 112.6(2)
N1 Si1 C7 115.2(2)
C4 Si1 C1 108.8(2)
C4 Si1 C7 108.8(2)
C7 Si1 C1 108.8(2)
N1 Si2 C10 107.66(19)
N1 Si2 C13 108.82(19)
N1 Si2 C16 111.64(19)
C13 Si2 C10 109.2(2)
C13 Si2 C16 109.8(2)
C16 Si2 C10 109.6(2)
N2 Si3 C19 104.8(2)
N2 Si3 C25A 117.4(4)
N2 Si3 C22B 108.8(9)
N2 Si3 C22A 102.7(3)
N2 Si3 C25B 116.5(5)
C19 Si3 C25A 103.6(3)
C19 Si3 C22B 109.9(8)
C19 Si3 C22A 104.2(3)
C22B Si3 C25A 111.8(11)
C25B Si3 C19 117.4(5)
C25B Si3 C22A 109.6(5)
N2 Si4 C28 106.38(19)
N2 Si4 C31 115.8(2)
N2 Si4 C34 115.3(2)
C31 Si4 C28 109.2(2)
C34 Si4 C28 104.4(2)
C34 Si4 C31 105.1(2)
Si1 N1 Sm1 112.76(18)
Si1 N1 Si2 124.8(2)
Si2 N1 Sm1 122.22(19)
Si3 N2 Sm1 112.24(18)
Si3 N2 Si4 131.3(2)
Si4 N2 Sm1 116.1(2)
Si1 C1 H1 105.5
C2 C1 Si1 111.9(3)
C2 C1 H1 105.5
C3 C1 Si1 118.3(3)
C3 C1 H1 105.5
C3 C1 C2 109.1(4)
C1 C2 H2A 109.5
C1 C2 H2B 109.5
C1 C2 H2C 109.5
H2A C2 H2B 109.5
H2A C2 H2C 109.5
H2B C2 H2C 109.5
C1 C3 H3A 109.5
C1 C3 H3B 109.5
C1 C3 H3C 109.5
H3A C3 H3B 109.5
H3A C3 H3C 109.5
H3B C3 H3C 109.5
Si1 C4 H4 105.6
C5 C4 Si1 111.3(3)
C5 C4 H4 105.6
C5 C4 C6 109.5(4)
C6 C4 Si1 118.3(4)
C6 C4 H4 105.6
C4 C5 H5A 109.5
C4 C5 H5B 109.5
C4 C5 H5C 109.5
H5A C5 H5B 109.5
H5A C5 H5C 109.5
H5B C5 H5C 109.5
C4 C6 H6A 109.5
C4 C6 H6B 109.5
C4 C6 H6C 109.5
H6A C6 H6B 109.5
H6A C6 H6C 109.5
H6B C6 H6C 109.5
Si1 C7 H7 106.0
C8 C7 Si1 113.9(3)
C8 C7 H7 106.0
C9 C7 Si1 116.4(3)
C9 C7 H7 106.0
C9 C7 C8 107.6(4)
C7 C8 H8A 109.5
C7 C8 H8B 109.5
C7 C8 H8C 109.5
H8A C8 H8B 109.5
H8A C8 H8C 109.5
H8B C8 H8C 109.5
C7 C9 H9A 109.5
C7 C9 H9B 109.5
C7 C9 H9C 109.5
H9A C9 H9B 109.5
H9A C9 H9C 109.5
H9B C9 H9C 109.5
Si2 C10 H10 106.0
C11 C10 Si2 114.5(3)
C11 C10 H10 106.0
C12 C10 Si2 115.9(3)
C12 C10 H10 106.0
C12 C10 C11 107.5(4)
C10 C11 H11A 109.5
C10 C11 H11B 109.5
C10 C11 H11C 109.5
H11A C11 H11B 109.5
H11A C11 H11C 109.5
H11B C11 H11C 109.5
C10 C12 H12A 109.5
C10 C12 H12B 109.5
C10 C12 H12C 109.5
H12A C12 H12B 109.5
H12A C12 H12C 109.5
H12B C12 H12C 109.5
Si2 C13 H13 105.5
C14 C13 Si2 112.5(3)
C14 C13 H13 105.5
C14 C13 C15 108.8(5)
C15 C13 Si2 118.1(3)
C15 C13 H13 105.5
C13 C14 H14A 109.5
C13 C14 H14B 109.5
C13 C14 H14C 109.5
H14A C14 H14B 109.5
H14A C14 H14C 109.5
H14B C14 H14C 109.5
C13 C15 H15A 109.5
C13 C15 H15B 109.5
C13 C15 H15C 109.5
H15A C15 H15B 109.5
H15A C15 H15C 109.5
H15B C15 H15C 109.5
Si2 C16 H16 105.9
C17 C16 Si2 114.1(3)
C17 C16 H16 105.9
C17 C16 C18 109.3(4)
C18 C16 Si2 114.9(3)
C18 C16 H16 105.9
C16 C17 H17A 109.5
C16 C17 H17B 109.5
C16 C17 H17C 109.5
H17A C17 H17B 109.5
H17A C17 H17C 109.5
H17B C17 H17C 109.5
C16 C18 H18A 109.5
C16 C18 H18B 109.5
C16 C18 H18C 109.5
H18A C18 H18B 109.5
H18A C18 H18C 109.5
H18B C18 H18C 109.5
Si3 C19 H19 103.6
C20 C19 Si3 115.3(4)
C20 C19 H19 103.6
C21 C19 Si3 118.9(4)
C21 C19 H19 103.6
C21 C19 C20 109.7(5)
C19 C20 H20A 109.5
C19 C20 H20B 109.5
C19 C20 H20C 109.5
H20A C20 H20B 109.5
H20A C20 H20C 109.5
H20B C20 H20C 109.5
C19 C21 H21A 109.5
C19 C21 H21B 109.5
C19 C21 H21C 109.5
H21A C21 H21B 109.5
H21A C21 H21C 109.5
H21B C21 H21C 109.5
H23D C23 H23E 109.5
H23D C23 H23F 109.5
H23E C23 H23F 109.5
H23A C23 H23B 109.5
H23A C23 H23C 109.5
H23B C23 H23C 109.5
C22B C23 H23A 109.5
C22B C23 H23B 109.5
C22B C23 H23C 109.5
C22A C23 H23D 109.5
C22A C23 H23E 109.5
C22A C23 H23F 109.5
Si4 C28 H28 105.5
C29 C28 Si4 114.8(3)
C29 C28 H28 105.5
C29 C28 C30 107.3(4)
C30 C28 Si4 117.2(4)
C30 C28 H28 105.5
C28 C29 H29A 109.5
C28 C29 H29B 109.5
C28 C29 H29C 109.5
H29A C29 H29B 109.5
H29A C29 H29C 109.5
H29B C29 H29C 109.5
C28 C30 H30A 109.5
C28 C30 H30B 109.5
C28 C30 H30C 109.5
H30A C30 H30B 109.5
H30A C30 H30C 109.5
H30B C30 H30C 109.5
Si4 C31 H31 105.6
C32 C31 Si4 117.6(3)
C32 C31 H31 105.6
C32 C31 C33 108.9(4)
C33 C31 Si4 112.6(3)
C33 C31 H31 105.6
C31 C32 H32A 109.5
C31 C32 H32B 109.5
C31 C32 H32C 109.5
H32A C32 H32B 109.5
H32A C32 H32C 109.5
H32B C32 H32C 109.5
C31 C33 H33A 109.5
C31 C33 H33B 109.5
C31 C33 H33C 109.5
H33A C33 H33B 109.5
H33A C33 H33C 109.5
H33B C33 H33C 109.5
Si4 C34 H34 105.0
C35 C34 Si4 116.7(4)
C35 C34 H34 105.0
C35 C34 C36 110.4(5)
C36 C34 Si4 113.5(4)
C36 C34 H34 105.0
C34 C35 H35A 109.5
C34 C35 H35B 109.5
C34 C35 H35C 109.5
H35A C35 H35B 109.5
H35A C35 H35C 109.5
H35B C35 H35C 109.5
C34 C36 H36A 109.5
C34 C36 H36B 109.5
C34 C36 H36C 109.5
H36A C36 H36B 109.5
H36A C36 H36C 109.5
H36B C36 H36C 109.5
Si3 C25A H25A 105.2
C27A C25A Si3 115.4(7)
C27A C25A H25A 105.2
C27A C25A C26A 105.2(9)
C26A C25A Si3 119.3(7)
C26A C25A H25A 105.2
C25A C27A H27A 109.5
C25A C27A H27B 109.5
C25A C27A H27C 109.5
H27A C27A H27B 109.5
H27A C27A H27C 109.5
H27B C27A H27C 109.5
C25A C26A H26A 109.5
C25A C26A H26B 109.5
C25A C26A H26C 109.5
H26A C26A H26B 109.5
H26A C26A H26C 109.5
H26B C26A H26C 109.5
Si3 C22B H22B 107.4
C23 C22B Si3 117.9(13)
C23 C22B H22B 107.4
C23 C22B C24B 103.4(16)
C24B C22B Si3 112.7(16)
C24B C22B H22B 107.4
C22B C24B H24A 109.5
C22B C24B H24B 109.5
C22B C24B H24C 109.5
H24A C24B H24B 109.5
H24A C24B H24C 109.5
H24B C24B H24C 109.5
Si3 C22A H22A 105.4
C23 C22A Si3 110.9(5)
C23 C22A H22A 105.4
C23 C22A C24A 108.7(6)
C24A C22A Si3 119.8(6)
C24A C22A H22A 105.4
C22A C24A H24D 109.5
C22A C24A H24E 109.5
C22A C24A H24F 109.5
H24D C24A H24E 109.5
H24D C24A H24F 109.5
H24E C24A H24F 109.5
Si3 C25B H25B 107.0
C26B C25B Si3 111.1(7)
C26B C25B H25B 107.0
C26B C25B C27B 109.9(10)
C27B C25B Si3 114.5(7)
C27B C25B H25B 107.0
C25B C26B H26D 109.5
C25B C26B H26E 109.5
C25B C26B H26F 109.5
H26D C26B H26E 109.5
H26D C26B H26F 109.5
H26E C26B H26F 109.5
C25B C27B H27D 109.5
C25B C27B H27E 109.5
C25B C27B H27F 109.5
H27D C27B H27E 109.5
H27D C27B H27F 109.5
H27E C27B H27F 109.5

loop_
_geom_bond_atom_site_label_1
_geom_bond_atom_site_label_2
_geom_bond_distance
Sm1 Br1 2.7428(6)
Sm1 N1 2.312(4)
Sm1 N2 2.327(4)
Si1 N1 1.747(4)
Si1 C1 1.919(4)
Si1 C4 1.903(4)
Si1 C7 1.915(4)
Si2 N1 1.752(4)
Si2 C10 1.919(4)
Si2 C13 1.906(4)
Si2 C16 1.912(4)
Si3 N2 1.736(4)
Si3 C19 1.912(4)
Si3 C25A 1.917(6)
Si3 C22B 1.916(6)
Si3 C22A 1.925(5)
Si3 C25B 1.909(6)
Si4 N2 1.749(4)
Si4 C28 1.920(4)
Si4 C31 1.911(4)
Si4 C34 1.909(4)
C1 H1 1.0000
C1 C2 1.545(5)
C1 C3 1.542(4)
C2 H2A 0.9800
C2 H2B 0.9800
C2 H2C 0.9800
C3 H3A 0.9800
C3 H3B 0.9800
C3 H3C 0.9800
C4 H4 1.0000
C4 C5 1.539(5)
C4 C6 1.540(5)
C5 H5A 0.9800
C5 H5B 0.9800
C5 H5C 0.9800
C6 H6A 0.9800
C6 H6B 0.9800
C6 H6C 0.9800
C7 H7 1.0000
C7 C8 1.544(5)
C7 C9 1.537(5)
C8 H8A 0.9800
C8 H8B 0.9800
C8 H8C 0.9800
C9 H9A 0.9800
C9 H9B 0.9800
C9 H9C 0.9800
C10 H10 1.0000
C10 C11 1.543(5)
C10 C12 1.539(5)
C11 H11A 0.9800
C11 H11B 0.9800
C11 H11C 0.9800
C12 H12A 0.9800
C12 H12B 0.9800
C12 H12C 0.9800
C13 H13 1.0000
C13 C14 1.539(5)
C13 C15 1.541(5)
C14 H14A 0.9800
C14 H14B 0.9800
C14 H14C 0.9800
C15 H15A 0.9800
C15 H15B 0.9800
C15 H15C 0.9800
C16 H16 1.0000
C16 C17 1.533(5)
C16 C18 1.546(5)
C17 H17A 0.9800
C17 H17B 0.9800
C17 H17C 0.9800
C18 H18A 0.9800
C18 H18B 0.9800
C18 H18C 0.9800
C19 H19 1.0000
C19 C20 1.537(5)
C19 C21 1.531(5)
C20 H20A 0.9800
C20 H20B 0.9800
C20 H20C 0.9800
C21 H21A 0.9800
C21 H21B 0.9800
C21 H21C 0.9800
C23 H23D 0.9800
C23 H23E 0.9800
C23 H23F 0.9800
C23 H23A 0.9800
C23 H23B 0.9800
C23 H23C 0.9800
C23 C22B 1.41(2)
C23 C22A 1.536(6)
C28 H28 1.0000
C28 C29 1.545(5)
C28 C30 1.547(5)
C29 H29A 0.9800
C29 H29B 0.9800
C29 H29C 0.9800
C30 H30A 0.9800
C30 H30B 0.9800
C30 H30C 0.9800
C31 H31 1.0000
C31 C32 1.536(5)
C31 C33 1.545(5)
C32 H32A 0.9800
C32 H32B 0.9800
C32 H32C 0.9800
C33 H33A 0.9800
C33 H33B 0.9800
C33 H33C 0.9800
C34 H34 1.0000
C34 C35 1.529(5)
C34 C36 1.533(5)
C35 H35A 0.9800
C35 H35B 0.9800
C35 H35C 0.9800
C36 H36A 0.9800
C36 H36B 0.9800
C36 H36C 0.9800
C25A H25A 1.0000
C25A C27A 1.538(6)
C25A C26A 1.540(6)
C27A H27A 0.9800
C27A H27B 0.9800
C27A H27C 0.9800
C26A H26A 0.9800
C26A H26B 0.9800
C26A H26C 0.9800
C22B H22B 1.0000
C22B C24B 1.71(3)
C24B H24A 0.9800
C24B H24B 0.9800
C24B H24C 0.9800
C22A H22A 1.0000
C22A C24A 1.538(6)
C24A H24D 0.9800
C24A H24E 0.9800
C24A H24F 0.9800
C25B H25B 1.0000
C25B C26B 1.536(6)
C25B C27B 1.540(6)
C26B H26D 0.9800
C26B H26E 0.9800
C26B H26F 0.9800
C27B H27D 0.9800
C27B H27E 0.9800
C27B H27F 0.9800

loop_
_exptl_oxdiff_crystal_face_indexfrac_h
_exptl_oxdiff_crystal_face_indexfrac_k
_exptl_oxdiff_crystal_face_indexfrac_l
_exptl_oxdiff_crystal_face_x
_exptl_oxdiff_crystal_face_y
_exptl_oxdiff_crystal_face_z
4.5007 -18.5118 22.9939 0.2720 -0.9185 -0.2855
-24.5053 -1.5034 17.0118 -0.0663 -0.0480 -1.0049
-3.0004 18.0116 -22.9947 -0.2625 0.8868 0.3288
-22.5044 15.5093 -10.9867 -0.2539 0.8682 -0.4513
-8.9986 -11.9897 -27.0137 0.7717 0.6524 0.1136
27.5054 -9.5054 0.9859 0.1706 -0.6122 0.7772
9.0041 -6.9912 -28.0162 0.5472 0.4552 0.6849
-15.5002 -23.4983 -6.0126 0.8942 0.0651 -0.4472
-3.0034 27.0006 8.0210 -0.9515 0.2378 -0.1269
8.9991 27.0016 1.0152 -0.9127 0.2173 0.3422
18.0016 22.0025 -5.9930 -0.7016 0.1738 0.7050
2.0036 -22.9960 -18.0213 0.9580 0.0876 0.2664
25.0052 2.0026 -15.0110 0.0223 -0.0033 0.9902
10.9991 11.9902 25.0125 -0.7545 -0.6349 -0.0224
-24.5024 -11.4933 -12.0040 0.6285 0.5363 -0.5838
